data_2243623
loop_
_publ_author_name
'Dias, H. V. Rasika'
'Pramanik, Abhijit'

_publ_section_title
;
 Nickel(II) carbonyl, ammonia, and acetonitrile complexes supported by a
 pyridine dipyrrolide pincer ligand
;
_journal_coeditor_code ZL2799
_journal_issue 11
_journal_name_full 'Acta Crystallographica Section E'
_journal_page_first 1741
_journal_page_last 1747
_journal_paper_doi 10.1107/S2056989020013341
_journal_volume 76
_journal_year 2020
_chemical_formula_iupac 'C41 H35 N3'
_chemical_formula_moiety 'C41 H35 N3'
_chemical_formula_sum 'C41 H35 N3'
_chemical_formula_weight 569.72
_chemical_name_common
;
2,6-Bis(3,5-di-<i>p</i>-tolylpyrrol-2-yl)pyridine
;
_chemical_name_systematic
;
2,6-Bis[3,5-bis(4-methylphenyl)pyrrol-2-yl]pyridine
;
_space_group_crystal_system monoclinic
_space_group_IT_number 14
_space_group_name_Hall '-P 2ybc'
_space_group_name_H-M_alt 'P 1 21/c 1'
_atom_sites_solution_hydrogens mixed
_atom_sites_solution_primary dual
_atom_sites_solution_secondary difmap
_audit_creation_method
;
Olex2 1.2
(compiled 2018.05.29 svn.r3508 for OlexSys, GUI svn.r5506)
;
_cell_angle_alpha 90
_cell_angle_beta 100.987(2)
_cell_angle_gamma 90
_cell_formula_units_Z 4
_cell_length_a 14.8940(15)
_cell_length_b 35.155(4)
_cell_length_c 5.9513(6)
_cell_measurement_reflns_used 6014
_cell_measurement_temperature 100(2)
_cell_measurement_theta_max 28.04
_cell_measurement_theta_min 3.02
_cell_volume 3059.0(6)
_computing_cell_refinement
;
SAINT (Bruker, 2016)
;
_computing_data_collection
;
APEX3 (Bruker, 2016)
;
_computing_data_reduction
;
SAINT Bruker, 2016)
;
_computing_molecular_graphics
;
<i>OLEX2</i> (Dolomanov <i>et al.</i>,  2009)
;
_computing_publication_material
;
<i>OLEX2</i> (Dolomanov <i>et al.</i>,  2009)
;
_computing_structure_refinement
;
ShelXL (Sheldrick, 2015a)
;
_computing_structure_solution
;
ShelXT (Sheldrick, 2015b)
;
_diffrn_ambient_temperature 100.0
_diffrn_detector_area_resol_mean 8
_diffrn_measured_fraction_theta_full 0.998
_diffrn_measured_fraction_theta_max 0.997
_diffrn_measurement_device_type 'Bruker D8 Quest with a Photon 100 CMOS detector'
_diffrn_measurement_method '\f and \w scans'
_diffrn_radiation_monochromator curved-graphite
_diffrn_radiation_type MoK\a
_diffrn_radiation_wavelength 0.71073
_diffrn_reflns_av_R_equivalents 0.0755
_diffrn_reflns_av_unetI/netI 0.0619
_diffrn_reflns_limit_h_max 19
_diffrn_reflns_limit_h_min -19
_diffrn_reflns_limit_k_max 46
_diffrn_reflns_limit_k_min -46
_diffrn_reflns_limit_l_max 7
_diffrn_reflns_limit_l_min -7
_diffrn_reflns_number 31843
_diffrn_reflns_theta_full 25.242
_diffrn_reflns_theta_max 28.383
_diffrn_reflns_theta_min 2.846
_diffrn_source 'sealed tube'
_diffrn_standards_number 0
_exptl_absorpt_coefficient_mu 0.072
_exptl_absorpt_correction_T_max 0.4311
_exptl_absorpt_correction_T_min 0.3408
_exptl_absorpt_correction_type multi-scan
_exptl_absorpt_process_details
;
(SADABS; Bruker, 2016)
;
_exptl_crystal_colour yellow
_exptl_crystal_density_diffrn 1.237
_exptl_crystal_description plates
_exptl_crystal_F_000 1208
_exptl_crystal_size_max 0.276
_exptl_crystal_size_mid 0.184
_exptl_crystal_size_min 0.118
_refine_diff_density_max 0.401
_refine_diff_density_min -0.254
_refine_ls_extinction_method none
_refine_ls_goodness_of_fit_ref 1.064
_refine_ls_hydrogen_treatment mixed
_refine_ls_matrix_type full
_refine_ls_number_parameters 409
_refine_ls_number_reflns 7596
_refine_ls_number_restraints 0
_refine_ls_restrained_S_all 1.064
_refine_ls_R_factor_all 0.1194
_refine_ls_R_factor_gt 0.0759
_refine_ls_shift/su_max 0.000
_refine_ls_shift/su_mean 0.000
_refine_ls_structure_factor_coef Fsqd
_refine_ls_weighting_details 'w=1/[\s^2^(Fo^2^)+(0.0644P)^2^+2.7619P] where P=(Fo^2^+2Fc^2^)/3'
_refine_ls_weighting_scheme calc
_refine_ls_wR_factor_gt 0.1635
_refine_ls_wR_factor_ref 0.1817
_reflns_number_gt 5005
_reflns_number_total 7596
_reflns_threshold_expression 'I > 2\s(I)'
_cod_data_source_file zl2799sup1.cif
_cod_data_source_block pyrr2PyH2
_cod_original_cell_volume 3059.0(5)
_cod_database_code 2243623
_shelx_space_group_comment
;
The symmetry employed for this shelxl refinement is uniquely defined
by the following loop, which should always be used as a source of
symmetry information in preference to the above space-group names.
They are only intended as comments.
;
_shelx_estimated_absorpt_t_min 0.980
_shelx_estimated_absorpt_t_max 0.992

loop_
_space_group_symop_operation_xyz
'x, y, z'
'-x, y+1/2, -z+1/2'
'-x, -y, -z'
'x, -y-1/2, z-1/2'

loop_
_atom_site_type_symbol
_atom_site_label
_atom_site_fract_x
_atom_site_fract_y
_atom_site_fract_z
_atom_site_U_iso_or_equiv
_atom_site_adp_type
_atom_site_calc_flag
_atom_site_occupancy
_atom_site_disorder_assembly
_atom_site_disorder_group
N N1 0.31778(13) 0.41078(6) 0.3752(4) 0.0269(5) Uani d 1 . .
H H1 0.3085(17) 0.3918(8) 0.284(5) 0.023(7) Uiso d 1 . .
N N2 0.15143(12) 0.38454(5) 0.2069(3) 0.0220(4) Uani d 1 . .
N N3 0.15725(13) 0.34057(6) -0.1524(3) 0.0218(4) Uani d 1 . .
H H3 0.201(2) 0.3567(8) -0.090(5) 0.035(8) Uiso d 1 . .
C C1 0.39793(16) 0.42861(7) 0.4672(4) 0.0284(6) Uani d 1 . .
C C2 0.37801(16) 0.45430(8) 0.6255(5) 0.0309(6) Uani d 1 . .
H H2 0.420528 0.470845 0.716611 0.037 Uiso calc 1 . .
C C3 0.28267(16) 0.45185(7) 0.6295(4) 0.0268(5) Uani d 1 . .
C C4 0.24695(15) 0.42390(7) 0.4728(4) 0.0239(5) Uani d 1 . .
C C5 0.48235(16) 0.41980(7) 0.3826(5) 0.0298(6) Uani d 1 . .
C C6 0.47946(18) 0.40299(9) 0.1714(5) 0.0411(7) Uani d 1 . .
H H6 0.421944 0.397431 0.077399 0.049 Uiso calc 1 . .
C C7 0.55943(19) 0.39409(9) 0.0944(6) 0.0422(7) Uani d 1 . .
H H7 0.555510 0.382415 -0.051101 0.051 Uiso calc 1 . .
C C8 0.64462(17) 0.40191(8) 0.2254(5) 0.0339(6) Uani d 1 . .
C C9 0.64744(19) 0.41900(10) 0.4340(6) 0.0486(8) Uani d 1 . .
H H9 0.705182 0.424893 0.525887 0.058 Uiso calc 1 . .
C C10 0.56826(18) 0.42799(9) 0.5151(6) 0.0456(8) Uani d 1 . .
H H10 0.572601 0.439699 0.660598 0.055 Uiso calc 1 . .
C C11 0.73140(18) 0.39198(9) 0.1421(6) 0.0419(7) Uani d 1 . .
H H11A 0.778705 0.410843 0.199197 0.063 Uiso calc 1 . .
H H11B 0.719407 0.391943 -0.025612 0.063 Uiso calc 1 . .
H H11C 0.752380 0.366705 0.198732 0.063 Uiso calc 1 . .
C C12 0.23419(16) 0.47692(7) 0.7652(4) 0.0257(5) Uani d 1 . .
C C13 0.27181(17) 0.48578(7) 0.9915(4) 0.0304(6) Uani d 1 . .
H H13 0.329417 0.475331 1.059455 0.036 Uiso calc 1 . .
C C14 0.22680(19) 0.50962(8) 1.1203(5) 0.0327(6) Uani d 1 . .
H H14 0.253710 0.514926 1.274969 0.039 Uiso calc 1 . .
C C15 0.14287(18) 0.52581(7) 1.0254(5) 0.0299(6) Uani d 1 . .
C C16 0.10546(17) 0.51734(7) 0.7991(5) 0.0286(6) Uani d 1 . .
H H16 0.048060 0.528006 0.731306 0.034 Uiso calc 1 . .
C C17 0.15026(16) 0.49357(7) 0.6694(5) 0.0265(5) Uani d 1 . .
H H17 0.123589 0.488589 0.514138 0.032 Uiso calc 1 . .
C C18 0.0944(2) 0.55256(8) 1.1610(5) 0.0396(7) Uani d 1 . .
H H18A 0.106102 0.578898 1.120927 0.059 Uiso calc 1 . .
H H18B 0.117200 0.548580 1.324950 0.059 Uiso calc 1 . .
H H18C 0.028499 0.547566 1.125210 0.059 Uiso calc 1 . .
C C19 0.15686(15) 0.40612(7) 0.3944(4) 0.0226(5) Uani d 1 . .
C C20 0.08401(16) 0.40989(7) 0.5100(4) 0.0247(5) Uani d 1 . .
H H20 0.090314 0.424150 0.647765 0.030 Uiso calc 1 . .
C C21 0.00241(16) 0.39217(7) 0.4173(4) 0.0250(5) Uani d 1 . .
H H21 -0.048992 0.394936 0.489085 0.030 Uiso calc 1 . .
C C22 -0.00481(16) 0.37054(7) 0.2219(4) 0.0245(5) Uani d 1 . .
H H22 -0.061207 0.358902 0.155506 0.029 Uiso calc 1 . .
C C23 0.07227(15) 0.36606(6) 0.1232(4) 0.0205(5) Uani d 1 . .
C C24 0.07687(15) 0.34119(7) -0.0706(4) 0.0215(5) Uani d 1 . .
C C25 0.01808(15) 0.31582(7) -0.2046(4) 0.0217(5) Uani d 1 . .
C C26 0.06570(15) 0.30020(7) -0.3677(4) 0.0235(5) Uani d 1 . .
H H26 0.042322 0.281964 -0.481713 0.028 Uiso calc 1 . .
C C27 0.15233(15) 0.31619(7) -0.3319(4) 0.0219(5) Uani d 1 . .
C C28 -0.07829(15) 0.30748(7) -0.1857(4) 0.0220(5) Uani d 1 . .
C C29 -0.09980(16) 0.28944(7) 0.0044(4) 0.0258(5) Uani d 1 . .
H H29 -0.051897 0.280648 0.121771 0.031 Uiso calc 1 . .
C C30 -0.18999(17) 0.28401(7) 0.0264(4) 0.0279(5) Uani d 1 . .
H H30 -0.202766 0.271797 0.159191 0.033 Uiso calc 1 . .
C C31 -0.26155(16) 0.29607(7) -0.1417(5) 0.0279(6) Uani d 1 . .
C C32 -0.24067(16) 0.31310(7) -0.3364(5) 0.0300(6) Uani d 1 . .
H H32 -0.288788 0.321051 -0.455786 0.036 Uiso calc 1 . .
C C33 -0.15012(16) 0.31866(7) -0.3587(4) 0.0264(5) Uani d 1 . .
H H33 -0.137268 0.330214 -0.493386 0.032 Uiso calc 1 . .
C C34 -0.35951(18) 0.29081(9) -0.1141(6) 0.0425(7) Uani d 1 . .
H H34A -0.376282 0.311221 -0.017785 0.064 Uiso calc 1 . .
H H34B -0.365963 0.266169 -0.041886 0.064 Uiso calc 1 . .
H H34C -0.399856 0.291641 -0.264779 0.064 Uiso calc 1 . .
C C35 0.23013(15) 0.31055(7) -0.4467(4) 0.0224(5) Uani d 1 . .
C C36 0.21959(17) 0.29117(7) -0.6546(4) 0.0258(5) Uani d 1 . .
H H36 0.161229 0.281478 -0.722971 0.031 Uiso calc 1 . .
C C37 0.29340(17) 0.28587(7) -0.7625(4) 0.0274(5) Uani d 1 . .
H H37 0.284801 0.272442 -0.903541 0.033 Uiso calc 1 . .
C C38 0.38005(16) 0.29991(7) -0.6680(4) 0.0287(6) Uani d 1 . .
C C39 0.39012(16) 0.31946(8) -0.4625(5) 0.0321(6) Uani d 1 . .
H H39 0.448292 0.329511 -0.395562 0.039 Uiso calc 1 . .
C C40 0.31675(16) 0.32462(8) -0.3528(5) 0.0295(6) Uani d 1 . .
H H40 0.325632 0.337963 -0.211463 0.035 Uiso calc 1 . .
C C41 0.46052(19) 0.29329(9) -0.7846(5) 0.0396(7) Uani d 1 . .
H H41A 0.505142 0.313831 -0.744108 0.059 Uiso calc 1 . .
H H41B 0.439234 0.292851 -0.950850 0.059 Uiso calc 1 . .
H H41C 0.489307 0.268885 -0.734267 0.059 Uiso calc 1 . .

loop_
_atom_site_aniso_label
_atom_site_aniso_U_11
_atom_site_aniso_U_22
_atom_site_aniso_U_33
_atom_site_aniso_U_12
_atom_site_aniso_U_13
_atom_site_aniso_U_23
N1 0.0196(10) 0.0316(12) 0.0297(12) 0.0012(8) 0.0049(8) -0.0087(10)
N2 0.0167(9) 0.0257(10) 0.0240(11) 0.0030(8) 0.0051(8) 0.0003(8)
N3 0.0155(9) 0.0277(11) 0.0224(10) 0.0006(8) 0.0041(8) -0.0005(8)
C1 0.0197(12) 0.0332(14) 0.0315(14) 0.0017(10) 0.0025(10) -0.0049(11)
C2 0.0203(12) 0.0380(14) 0.0322(14) 0.0016(10) -0.0007(10) -0.0084(12)
C3 0.0214(11) 0.0311(13) 0.0270(13) 0.0054(10) 0.0023(10) -0.0012(11)
C4 0.0199(11) 0.0271(12) 0.0254(13) 0.0047(9) 0.0061(9) 0.0001(10)
C5 0.0203(12) 0.0307(14) 0.0385(15) 0.0021(10) 0.0062(11) -0.0067(12)
C6 0.0221(13) 0.0505(18) 0.0509(19) -0.0024(12) 0.0074(12) -0.0149(15)
C7 0.0290(14) 0.0495(18) 0.0504(19) -0.0028(12) 0.0130(13) -0.0179(15)
C8 0.0218(12) 0.0321(14) 0.0497(18) 0.0006(10) 0.0117(12) -0.0001(13)
C9 0.0199(13) 0.060(2) 0.063(2) -0.0009(13) 0.0015(13) -0.0137(17)
C10 0.0257(14) 0.060(2) 0.0500(19) -0.0005(13) 0.0037(13) -0.0205(16)
C11 0.0251(14) 0.0444(17) 0.060(2) -0.0001(12) 0.0179(13) 0.0017(15)
C12 0.0230(12) 0.0261(13) 0.0282(13) 0.0019(9) 0.0056(10) -0.0037(10)
C13 0.0276(13) 0.0338(14) 0.0286(14) 0.0050(10) 0.0023(11) -0.0023(11)
C14 0.0402(15) 0.0322(14) 0.0260(14) 0.0027(11) 0.0071(11) -0.0039(11)
C15 0.0355(14) 0.0259(13) 0.0317(14) 0.0020(10) 0.0147(11) 0.0011(11)
C16 0.0247(12) 0.0254(13) 0.0367(15) 0.0031(10) 0.0087(11) 0.0009(11)
C17 0.0225(12) 0.0258(13) 0.0309(14) -0.0005(9) 0.0042(10) -0.0027(10)
C18 0.0478(17) 0.0346(15) 0.0415(17) 0.0094(13) 0.0212(14) -0.0009(13)
C19 0.0213(11) 0.0215(12) 0.0253(13) 0.0028(9) 0.0052(9) 0.0015(10)
C20 0.0257(12) 0.0241(12) 0.0263(13) 0.0033(9) 0.0098(10) -0.0005(10)
C21 0.0226(12) 0.0227(12) 0.0333(14) 0.0036(9) 0.0141(10) 0.0010(10)
C22 0.0201(11) 0.0255(12) 0.0294(13) 0.0007(9) 0.0084(10) 0.0020(10)
C23 0.0184(11) 0.0225(11) 0.0213(12) 0.0020(9) 0.0054(9) 0.0039(9)
C24 0.0171(10) 0.0271(12) 0.0212(12) 0.0026(9) 0.0061(9) 0.0018(10)
C25 0.0185(11) 0.0248(12) 0.0216(12) 0.0003(9) 0.0032(9) 0.0028(10)
C26 0.0203(11) 0.0276(13) 0.0222(12) 0.0000(9) 0.0027(9) 0.0013(10)
C27 0.0176(11) 0.0266(12) 0.0211(12) 0.0023(9) 0.0029(9) 0.0024(10)
C28 0.0191(11) 0.0225(12) 0.0248(12) -0.0005(9) 0.0053(9) -0.0024(9)
C29 0.0228(12) 0.0309(13) 0.0234(13) -0.0007(10) 0.0037(10) 0.0013(10)
C30 0.0306(13) 0.0297(13) 0.0259(13) -0.0060(10) 0.0120(11) -0.0011(10)
C31 0.0202(12) 0.0278(13) 0.0381(15) -0.0033(9) 0.0114(10) -0.0069(11)
C32 0.0201(12) 0.0331(14) 0.0360(15) 0.0014(10) 0.0034(10) 0.0022(11)
C33 0.0202(11) 0.0322(13) 0.0276(13) -0.0003(10) 0.0071(10) 0.0039(11)
C34 0.0243(14) 0.0534(18) 0.0538(19) -0.0074(12) 0.0179(13) -0.0046(15)
C35 0.0195(11) 0.0249(12) 0.0231(12) 0.0058(9) 0.0048(9) 0.0038(10)
C36 0.0242(12) 0.0270(13) 0.0258(13) 0.0018(9) 0.0035(10) 0.0027(10)
C37 0.0302(13) 0.0299(13) 0.0234(13) 0.0052(10) 0.0082(10) -0.0003(10)
C38 0.0221(12) 0.0351(14) 0.0311(14) 0.0080(10) 0.0110(10) 0.0046(11)
C39 0.0160(11) 0.0453(16) 0.0359(15) 0.0023(10) 0.0071(10) -0.0037(12)
C40 0.0222(12) 0.0386(15) 0.0282(14) 0.0013(10) 0.0058(10) -0.0058(11)
C41 0.0289(14) 0.0569(19) 0.0368(16) 0.0090(13) 0.0158(12) 0.0023(14)

loop_
_atom_type_symbol
_atom_type_description
_atom_type_scat_dispersion_real
_atom_type_scat_dispersion_imag
_atom_type_scat_source
C C 0.0033 0.0016 'International Tables Vol C Tables 4.2.6.8 and 6.1.1.4'
H H 0.0000 0.0000 'International Tables Vol C Tables 4.2.6.8 and 6.1.1.4'
N N 0.0061 0.0033 'International Tables Vol C Tables 4.2.6.8 and 6.1.1.4'

loop_
_geom_angle_atom_site_label_1
_geom_angle_atom_site_label_2
_geom_angle_atom_site_label_3
_geom_angle_site_symmetry_1
_geom_angle_site_symmetry_3
_geom_angle
_geom_angle_publ_flag
C1 N1 H1 . . 129.5(17) ?
C1 N1 C4 . . 111.0(2) ?
C4 N1 H1 . . 119.0(17) ?
C19 N2 C23 . . 119.21(19) ?
C24 N3 H3 . . 117.5(18) ?
C27 N3 H3 . . 130.8(18) ?
C27 N3 C24 . . 111.56(19) ?
N1 C1 C2 . . 106.8(2) ?
N1 C1 C5 . . 120.2(2) ?
C2 C1 C5 . . 132.9(2) ?
C1 C2 H2 . . 125.8 ?
C1 C2 C3 . . 108.5(2) ?
C3 C2 H2 . . 125.8 ?
C2 C3 C12 . . 124.5(2) ?
C4 C3 C2 . . 106.6(2) ?
C4 C3 C12 . . 128.7(2) ?
N1 C4 C3 . . 107.1(2) ?
N1 C4 C19 . . 116.7(2) ?
C3 C4 C19 . . 136.2(2) ?
C6 C5 C1 . . 121.3(2) ?
C6 C5 C10 . . 117.9(2) ?
C10 C5 C1 . . 120.8(2) ?
C5 C6 H6 . . 119.5 ?
C5 C6 C7 . . 121.0(3) ?
C7 C6 H6 . . 119.5 ?
C6 C7 H7 . . 119.3 ?
C8 C7 C6 . . 121.3(3) ?
C8 C7 H7 . . 119.3 ?
C7 C8 C11 . . 121.3(3) ?
C9 C8 C7 . . 117.6(2) ?
C9 C8 C11 . . 121.2(3) ?
C8 C9 H9 . . 119.0 ?
C8 C9 C10 . . 122.0(3) ?
C10 C9 H9 . . 119.0 ?
C5 C10 H10 . . 119.9 ?
C9 C10 C5 . . 120.1(3) ?
C9 C10 H10 . . 119.9 ?
C8 C11 H11A . . 109.5 ?
C8 C11 H11B . . 109.5 ?
C8 C11 H11C . . 109.5 ?
H11A C11 H11B . . 109.5 ?
H11A C11 H11C . . 109.5 ?
H11B C11 H11C . . 109.5 ?
C13 C12 C3 . . 121.0(2) ?
C13 C12 C17 . . 117.7(2) ?
C17 C12 C3 . . 121.3(2) ?
C12 C13 H13 . . 119.3 ?
C14 C13 C12 . . 121.4(2) ?
C14 C13 H13 . . 119.3 ?
C13 C14 H14 . . 119.6 ?
C13 C14 C15 . . 120.9(3) ?
C15 C14 H14 . . 119.6 ?
C14 C15 C18 . . 121.4(3) ?
C16 C15 C14 . . 118.0(2) ?
C16 C15 C18 . . 120.5(2) ?
C15 C16 H16 . . 119.3 ?
C15 C16 C17 . . 121.4(2) ?
C17 C16 H16 . . 119.3 ?
C12 C17 H17 . . 119.6 ?
C16 C17 C12 . . 120.7(2) ?
C16 C17 H17 . . 119.6 ?
C15 C18 H18A . . 109.5 ?
C15 C18 H18B . . 109.5 ?
C15 C18 H18C . . 109.5 ?
H18A C18 H18B . . 109.5 ?
H18A C18 H18C . . 109.5 ?
H18B C18 H18C . . 109.5 ?
N2 C19 C4 . . 114.3(2) ?
N2 C19 C20 . . 122.3(2) ?
C20 C19 C4 . . 123.3(2) ?
C19 C20 H20 . . 121.1 ?
C21 C20 C19 . . 117.8(2) ?
C21 C20 H20 . . 121.1 ?
C20 C21 H21 . . 119.8 ?
C22 C21 C20 . . 120.5(2) ?
C22 C21 H21 . . 119.8 ?
C21 C22 H22 . . 120.7 ?
C21 C22 C23 . . 118.7(2) ?
C23 C22 H22 . . 120.7 ?
N2 C23 C22 . . 121.3(2) ?
N2 C23 C24 . . 114.15(19) ?
C22 C23 C24 . . 124.5(2) ?
N3 C24 C23 . . 117.7(2) ?
N3 C24 C25 . . 106.4(2) ?
C25 C24 C23 . . 135.9(2) ?
C24 C25 C26 . . 107.4(2) ?
C24 C25 C28 . . 126.4(2) ?
C26 C25 C28 . . 126.2(2) ?
C25 C26 H26 . . 126.0 ?
C27 C26 C25 . . 108.1(2) ?
C27 C26 H26 . . 126.0 ?
N3 C27 C26 . . 106.6(2) ?
N3 C27 C35 . . 121.5(2) ?
C26 C27 C35 . . 131.9(2) ?
C29 C28 C25 . . 121.8(2) ?
C29 C28 C33 . . 117.9(2) ?
C33 C28 C25 . . 120.2(2) ?
C28 C29 H29 . . 119.4 ?
C28 C29 C30 . . 121.2(2) ?
C30 C29 H29 . . 119.4 ?
C29 C30 H30 . . 119.5 ?
C31 C30 C29 . . 121.1(2) ?
C31 C30 H30 . . 119.5 ?
C30 C31 C32 . . 118.1(2) ?
C30 C31 C34 . . 120.8(2) ?
C32 C31 C34 . . 121.1(2) ?
C31 C32 H32 . . 119.5 ?
C31 C32 C33 . . 120.9(2) ?
C33 C32 H32 . . 119.5 ?
C28 C33 C32 . . 120.7(2) ?
C28 C33 H33 . . 119.6 ?
C32 C33 H33 . . 119.6 ?
C31 C34 H34A . . 109.5 ?
C31 C34 H34B . . 109.5 ?
C31 C34 H34C . . 109.5 ?
H34A C34 H34B . . 109.5 ?
H34A C34 H34C . . 109.5 ?
H34B C34 H34C . . 109.5 ?
C36 C35 C27 . . 120.9(2) ?
C36 C35 C40 . . 117.9(2) ?
C40 C35 C27 . . 121.2(2) ?
C35 C36 H36 . . 119.6 ?
C37 C36 C35 . . 120.7(2) ?
C37 C36 H36 . . 119.6 ?
C36 C37 H37 . . 119.4 ?
C36 C37 C38 . . 121.3(2) ?
C38 C37 H37 . . 119.4 ?
C37 C38 C41 . . 120.9(2) ?
C39 C38 C37 . . 117.9(2) ?
C39 C38 C41 . . 121.3(2) ?
C38 C39 H39 . . 119.4 ?
C38 C39 C40 . . 121.2(2) ?
C40 C39 H39 . . 119.4 ?
C35 C40 H40 . . 119.5 ?
C39 C40 C35 . . 121.1(2) ?
C39 C40 H40 . . 119.5 ?
C38 C41 H41A . . 109.5 ?
C38 C41 H41B . . 109.5 ?
C38 C41 H41C . . 109.5 ?
H41A C41 H41B . . 109.5 ?
H41A C41 H41C . . 109.5 ?
H41B C41 H41C . . 109.5 ?

loop_
_geom_bond_atom_site_label_1
_geom_bond_atom_site_label_2
_geom_bond_site_symmetry_2
_geom_bond_distance
_geom_bond_publ_flag
N1 H1 . 0.86(3) ?
N1 C1 . 1.367(3) ?
N1 C4 . 1.377(3) ?
N2 C19 . 1.339(3) ?
N2 C23 . 1.355(3) ?
N3 H3 . 0.89(3) ?
N3 C24 . 1.376(3) ?
N3 C27 . 1.360(3) ?
C1 C2 . 1.378(4) ?
C1 C5 . 1.474(3) ?
C2 H2 . 0.9500 ?
C2 C3 . 1.427(3) ?
C3 C4 . 1.389(3) ?
C3 C12 . 1.474(3) ?
C4 C19 . 1.473(3) ?
C5 C6 . 1.382(4) ?
C5 C10 . 1.399(4) ?
C6 H6 . 0.9500 ?
C6 C7 . 1.391(4) ?
C7 H7 . 0.9500 ?
C7 C8 . 1.384(4) ?
C8 C9 . 1.372(4) ?
C8 C11 . 1.511(4) ?
C9 H9 . 0.9500 ?
C9 C10 . 1.393(4) ?
C10 H10 . 0.9500 ?
C11 H11A . 0.9800 ?
C11 H11B . 0.9800 ?
C11 H11C . 0.9800 ?
C12 C13 . 1.392(4) ?
C12 C17 . 1.400(3) ?
C13 H13 . 0.9500 ?
C13 C14 . 1.391(4) ?
C14 H14 . 0.9500 ?
C14 C15 . 1.391(4) ?
C15 C16 . 1.388(4) ?
C15 C18 . 1.510(4) ?
C16 H16 . 0.9500 ?
C16 C17 . 1.391(3) ?
C17 H17 . 0.9500 ?
C18 H18A . 0.9800 ?
C18 H18B . 0.9800 ?
C18 H18C . 0.9800 ?
C19 C20 . 1.398(3) ?
C20 H20 . 0.9500 ?
C20 C21 . 1.384(3) ?
C21 H21 . 0.9500 ?
C21 C22 . 1.377(3) ?
C22 H22 . 0.9500 ?
C22 C23 . 1.394(3) ?
C23 C24 . 1.460(3) ?
C24 C25 . 1.390(3) ?
C25 C26 . 1.417(3) ?
C25 C28 . 1.490(3) ?
C26 H26 . 0.9500 ?
C26 C27 . 1.386(3) ?
C27 C35 . 1.466(3) ?
C28 C29 . 1.387(3) ?
C28 C33 . 1.393(3) ?
C29 H29 . 0.9500 ?
C29 C30 . 1.387(3) ?
C30 H30 . 0.9500 ?
C30 C31 . 1.382(4) ?
C31 C32 . 1.391(4) ?
C31 C34 . 1.510(3) ?
C32 H32 . 0.9500 ?
C32 C33 . 1.394(3) ?
C33 H33 . 0.9500 ?
C34 H34A . 0.9800 ?
C34 H34B . 0.9800 ?
C34 H34C . 0.9800 ?
C35 C36 . 1.395(3) ?
C35 C40 . 1.395(3) ?
C36 H36 . 0.9500 ?
C36 C37 . 1.388(3) ?
C37 H37 . 0.9500 ?
C37 C38 . 1.396(4) ?
C38 C39 . 1.386(4) ?
C38 C41 . 1.513(3) ?
C39 H39 . 0.9500 ?
C39 C40 . 1.388(3) ?
C40 H40 . 0.9500 ?
C41 H41A . 0.9800 ?
C41 H41B . 0.9800 ?
C41 H41C . 0.9800 ?

loop_
_geom_torsion_atom_site_label_1
_geom_torsion_atom_site_label_2
_geom_torsion_atom_site_label_3
_geom_torsion_atom_site_label_4
_geom_torsion_site_symmetry_1
_geom_torsion_site_symmetry_2
_geom_torsion_site_symmetry_3
_geom_torsion_site_symmetry_4
_geom_torsion
_geom_torsion_publ_flag
N1 C1 C2 C3 . . . . 0.1(3) ?
N1 C1 C5 C6 . . . . 19.5(4) ?
N1 C1 C5 C10 . . . . -160.0(3) ?
N1 C4 C19 N2 . . . . -12.1(3) ?
N1 C4 C19 C20 . . . . 165.2(2) ?
N2 C19 C20 C21 . . . . -3.7(4) ?
N2 C23 C24 N3 . . . . -3.0(3) ?
N2 C23 C24 C25 . . . . 176.4(3) ?
N3 C24 C25 C26 . . . . 0.0(3) ?
N3 C24 C25 C28 . . . . -178.2(2) ?
N3 C27 C35 C36 . . . . -168.1(2) ?
N3 C27 C35 C40 . . . . 11.4(4) ?
C1 N1 C4 C3 . . . . 1.4(3) ?
C1 N1 C4 C19 . . . . -178.1(2) ?
C1 C2 C3 C4 . . . . 0.8(3) ?
C1 C2 C3 C12 . . . . -175.3(2) ?
C1 C5 C6 C7 . . . . -178.8(3) ?
C1 C5 C10 C9 . . . . 179.1(3) ?
C2 C1 C5 C6 . . . . -156.7(3) ?
C2 C1 C5 C10 . . . . 23.7(5) ?
C2 C3 C4 N1 . . . . -1.3(3) ?
C2 C3 C4 C19 . . . . 178.1(3) ?
C2 C3 C12 C13 . . . . -44.1(4) ?
C2 C3 C12 C17 . . . . 133.9(3) ?
C3 C4 C19 N2 . . . . 168.6(3) ?
C3 C4 C19 C20 . . . . -14.1(4) ?
C3 C12 C13 C14 . . . . 179.6(2) ?
C3 C12 C17 C16 . . . . -179.7(2) ?
C4 N1 C1 C2 . . . . -1.0(3) ?
C4 N1 C1 C5 . . . . -178.1(2) ?
C4 C3 C12 C13 . . . . 140.8(3) ?
C4 C3 C12 C17 . . . . -41.2(4) ?
C4 C19 C20 C21 . . . . 179.2(2) ?
C5 C1 C2 C3 . . . . 176.7(3) ?
C5 C6 C7 C8 . . . . -0.4(5) ?
C6 C5 C10 C9 . . . . -0.4(5) ?
C6 C7 C8 C9 . . . . -0.4(5) ?
C6 C7 C8 C11 . . . . 179.6(3) ?
C7 C8 C9 C10 . . . . 0.7(5) ?
C8 C9 C10 C5 . . . . -0.3(5) ?
C10 C5 C6 C7 . . . . 0.8(5) ?
C11 C8 C9 C10 . . . . -179.2(3) ?
C12 C3 C4 N1 . . . . 174.5(2) ?
C12 C3 C4 C19 . . . . -6.1(5) ?
C12 C13 C14 C15 . . . . -0.8(4) ?
C13 C12 C17 C16 . . . . -1.6(4) ?
C13 C14 C15 C16 . . . . 0.2(4) ?
C13 C14 C15 C18 . . . . -178.3(3) ?
C14 C15 C16 C17 . . . . -0.3(4) ?
C15 C16 C17 C12 . . . . 1.0(4) ?
C17 C12 C13 C14 . . . . 1.5(4) ?
C18 C15 C16 C17 . . . . 178.2(2) ?
C19 N2 C23 C22 . . . . 3.1(3) ?
C19 N2 C23 C24 . . . . -175.5(2) ?
C19 C20 C21 C22 . . . . 2.2(4) ?
C20 C21 C22 C23 . . . . 1.7(4) ?
C21 C22 C23 N2 . . . . -4.5(3) ?
C21 C22 C23 C24 . . . . 174.0(2) ?
C22 C23 C24 N3 . . . . 178.4(2) ?
C22 C23 C24 C25 . . . . -2.2(4) ?
C23 N2 C19 C4 . . . . 178.4(2) ?
C23 N2 C19 C20 . . . . 1.0(3) ?
C23 C24 C25 C26 . . . . -179.5(3) ?
C23 C24 C25 C28 . . . . 2.3(4) ?
C24 N3 C27 C26 . . . . -0.3(3) ?
C24 N3 C27 C35 . . . . -179.6(2) ?
C24 C25 C26 C27 . . . . -0.1(3) ?
C24 C25 C28 C29 . . . . -66.8(3) ?
C24 C25 C28 C33 . . . . 111.5(3) ?
C25 C26 C27 N3 . . . . 0.3(3) ?
C25 C26 C27 C35 . . . . 179.5(2) ?
C25 C28 C29 C30 . . . . 175.9(2) ?
C25 C28 C33 C32 . . . . -176.0(2) ?
C26 C25 C28 C29 . . . . 115.4(3) ?
C26 C25 C28 C33 . . . . -66.3(3) ?
C26 C27 C35 C36 . . . . 12.8(4) ?
C26 C27 C35 C40 . . . . -167.8(3) ?
C27 N3 C24 C23 . . . . 179.8(2) ?
C27 N3 C24 C25 . . . . 0.2(3) ?
C27 C35 C36 C37 . . . . -180.0(2) ?
C27 C35 C40 C39 . . . . -179.6(2) ?
C28 C25 C26 C27 . . . . 178.0(2) ?
C28 C29 C30 C31 . . . . 0.6(4) ?
C29 C28 C33 C32 . . . . 2.4(4) ?
C29 C30 C31 C32 . . . . 1.4(4) ?
C29 C30 C31 C34 . . . . -178.6(2) ?
C30 C31 C32 C33 . . . . -1.5(4) ?
C31 C32 C33 C28 . . . . -0.4(4) ?
C33 C28 C29 C30 . . . . -2.5(4) ?
C34 C31 C32 C33 . . . . 178.5(2) ?
C35 C36 C37 C38 . . . . -0.4(4) ?
C36 C35 C40 C39 . . . . -0.1(4) ?
C36 C37 C38 C39 . . . . -0.2(4) ?
C36 C37 C38 C41 . . . . 178.7(2) ?
C37 C38 C39 C40 . . . . 0.6(4) ?
C38 C39 C40 C35 . . . . -0.5(4) ?
C40 C35 C36 C37 . . . . 0.6(4) ?
C41 C38 C39 C40 . . . . -178.3(3) ?

_cod_database_fobs_code 2243623
